data_4087269
loop_
_publ_author_name
'Mazzotta, Michael G.'
'Xiong, Manxi'
'Abu-Omar, Mahdi M.'

_publ_section_title
;
 Carbon Dioxide Reduction to Silyl-Protected Methanol Catalyzed by an
 Oxorhenium Pincer PNN Complex
;
_journal_name_full Organometallics
_journal_paper_doi 10.1021/acs.organomet.7b00223
_journal_year 2017
_chemical_absolute_configuration unk
_chemical_formula_moiety 'C23 H44 F3 N2 O5 P1 Re1 S1 Si1,C1 F3 O3 S1'
_chemical_formula_sum 'C24 H44 F6 N2 O8 P Re S2 Si'
_chemical_formula_weight 911.99
_space_group_crystal_system orthorhombic
_space_group_IT_number 19
_space_group_name_Hall 'P 2ac 2ab'
_space_group_name_H-M_alt 'P 21 21 21'
_symmetry_space_group_name_Hall 'P 2ac 2ab'
_symmetry_space_group_name_H-M 'P 21 21 21'
_atom_sites_solution_hydrogens geom
_atom_sites_solution_primary iterative
_atom_sites_solution_secondary difmap
_audit_creation_method SHELXL-2014/7
_cell_angle_alpha 90
_cell_angle_beta 90
_cell_angle_gamma 90
_cell_formula_units_Z 4
_cell_length_a 12.2352(4)
_cell_length_b 13.1124(3)
_cell_length_c 22.2118(4)
_cell_measurement_reflns_used 20750
_cell_measurement_temperature 200(2)
_cell_measurement_theta_max 63.676
_cell_measurement_theta_min 4.944
_cell_volume 3563.50(16)
_computing_cell_refinement 'HKL3000 (Otwinowski & Minor, 1997)'
_computing_data_collection 'Crystal Clear(Rigaku 2001)'
_computing_data_reduction 'HKL3000 (Otwinowski & Minor, 1997)'
_computing_publication_material 'local programs'
_computing_structure_refinement 'SHELXL-2014/7 (Sheldrick, 2014)'
_computing_structure_solution 'SHELXT (Sheldrick)'
_diffrn_ambient_temperature 200(2)
_diffrn_measured_fraction_theta_full 0.989
_diffrn_measured_fraction_theta_max 0.989
_diffrn_measurement_details
;
Data were collected on a Rigaku Rapid which has a quarter 
chi circle and a 200 degree curved image plate at a fixed 
distance of 127.4mm.  Strategy was optimized using the 
CrystalClear software.  The completeness is the best 
that can be obtained with this geometry. The missing data are not 
cusp data but mostly high angle data.
Also the use of HKL3000/SCALEPACK lowers the number 
of observed data as inconsistent equivalents are removed 
from the data set and not included in the collected total.
;
_diffrn_measurement_device_type 'Rigaku Rapid II'
_diffrn_measurement_method \w
_diffrn_radiation_type CuK\a
_diffrn_radiation_wavelength 1.54178
_diffrn_reflns_av_R_equivalents 0.071
_diffrn_reflns_av_unetI/netI 0.0328
_diffrn_reflns_Laue_measured_fraction_max 0.989
_diffrn_reflns_limit_h_max 14
_diffrn_reflns_limit_h_min -14
_diffrn_reflns_limit_k_max 16
_diffrn_reflns_limit_k_min -16
_diffrn_reflns_limit_l_max 26
_diffrn_reflns_limit_l_min -26
_diffrn_reflns_number 20750
_diffrn_reflns_point_group_measured_fraction_full 0.992
_diffrn_reflns_point_group_measured_fraction_max 0.992
_diffrn_reflns_theta_full 63.676
_diffrn_reflns_theta_max 63.676
_diffrn_reflns_theta_min 4.944
_diffrn_source 'microfocus source'
_exptl_absorpt_coefficient_mu 9.198
_exptl_absorpt_correction_T_max 0.252
_exptl_absorpt_correction_T_min 0.068
_exptl_absorpt_correction_type multi-scan
_exptl_absorpt_process_details 'SCALEPACK (Otwinowski & Minor, 1997)'
_exptl_crystal_colour violet
_exptl_crystal_density_diffrn 1.700
_exptl_crystal_description block
_exptl_crystal_F_000 1824
_exptl_crystal_size_max 0.230
_exptl_crystal_size_mid 0.200
_exptl_crystal_size_min 0.150
_refine_diff_density_max 3.591
_refine_diff_density_min -1.526
_refine_diff_density_rms 0.152
_refine_ls_abs_structure_details
;
 Refined as an inversion twin.
;
_refine_ls_abs_structure_Flack 0.50(2)
_refine_ls_extinction_method none
_refine_ls_goodness_of_fit_ref 1.047
_refine_ls_hydrogen_treatment constr
_refine_ls_matrix_type full
_refine_ls_number_parameters 417
_refine_ls_number_reflns 5714
_refine_ls_number_restraints 0
_refine_ls_restrained_S_all 1.047
_refine_ls_R_factor_all 0.0495
_refine_ls_R_factor_gt 0.0493
_refine_ls_shift/su_max 0.001
_refine_ls_shift/su_mean 0.000
_refine_ls_structure_factor_coef Fsqd
_refine_ls_weighting_details 'w=1/[\s^2^(Fo^2^)+(0.0999P)^2^+8.8672P] where P=(Fo^2^+2Fc^2^)/3'
_refine_ls_weighting_scheme calc
_refine_ls_wR_factor_gt 0.1301
_refine_ls_wR_factor_ref 0.1304
_reflns_Friedel_coverage 0.783
_reflns_Friedel_fraction_full 0.997
_reflns_Friedel_fraction_max 0.997
_reflns_number_gt 5671
_reflns_number_total 5714
_reflns_threshold_expression 'I > 2\s(I)'
_cod_data_source_file om7b00223_si_002.cif
_cod_data_source_block MM2053
_cod_database_code 4087269
_shelx_shelxl_version_number 2014/7
_shelx_space_group_comment
;
The symmetry employed for this shelxl refinement is uniquely defined
by the following loop, which should always be used as a source of
symmetry information in preference to the above space-group names.
They are only intended as comments.
;
_shelx_estimated_absorpt_t_min 0.226
_shelx_estimated_absorpt_t_max 0.339

loop_
_space_group_symop_operation_xyz
'x, y, z'
'-x+1/2, -y, z+1/2'
'-x, y+1/2, -z+1/2'
'x+1/2, -y+1/2, -z'

loop_
_atom_site_label
_atom_site_type_symbol
_atom_site_fract_x
_atom_site_fract_y
_atom_site_fract_z
_atom_site_U_iso_or_equiv
_atom_site_adp_type
_atom_site_occupancy
_atom_site_site_symmetry_order
_atom_site_calc_flag
_atom_site_refinement_flags_posn
_atom_site_refinement_flags_adp
Re1 Re 0.32080(4) 0.65497(3) 0.28169(2) 0.02670(18) Uani 1 1 d . .
S1 S 0.3334(4) 0.3981(2) 0.29008(15) 0.0512(8) Uani 1 1 d . .
S2 S 0.7847(4) 0.5027(4) 0.48416(17) 0.0687(12) Uani 1 1 d . .
P1 P 0.2612(2) 0.6553(3) 0.17480(12) 0.0353(6) Uani 1 1 d . .
Si1 Si 0.0667(3) 0.6436(4) 0.35987(18) 0.0551(10) Uani 1 1 d . .
F1 F 0.301(2) 0.2320(8) 0.3505(6) 0.157(8) Uani 1 1 d . .
F2 F 0.3913(13) 0.3438(12) 0.3970(6) 0.117(5) Uani 1 1 d . .
F3 F 0.2239(14) 0.3597(13) 0.3875(7) 0.134(6) Uani 1 1 d . .
F4 F 0.5822(11) 0.4483(14) 0.4747(7) 0.127(5) Uani 1 1 d . .
F5 F 0.6739(13) 0.3548(12) 0.5284(8) 0.139(6) Uani 1 1 d . .
F6 F 0.6303(13) 0.4942(19) 0.5621(9) 0.174(10) Uani 1 1 d . .
O1 O 0.4496(6) 0.6537(7) 0.2540(4) 0.0401(17) Uani 1 1 d . .
O2 O 0.1829(6) 0.6542(6) 0.3205(3) 0.0365(16) Uani 1 1 d . .
O3 O 0.3336(10) 0.5011(6) 0.3134(4) 0.053(2) Uani 1 1 d . .
O4 O 0.4357(13) 0.3647(12) 0.2698(7) 0.102(5) Uani 1 1 d . .
O5 O 0.2434(18) 0.3766(13) 0.2553(7) 0.124(7) Uani 1 1 d . .
O6 O 0.8017(16) 0.446(2) 0.4326(7) 0.166(11) Uani 1 1 d . .
O7 O 0.8626(10) 0.4958(10) 0.5302(5) 0.074(3) Uani 1 1 d . .
O8 O 0.752(2) 0.6039(15) 0.4737(13) 0.204(16) Uani 1 1 d . .
N1 N 0.3046(7) 0.8101(6) 0.2690(4) 0.0273(19) Uani 1 1 d . .
N2 N 0.3865(8) 0.7141(6) 0.3694(4) 0.030(2) Uani 1 1 d . .
C1 C 0.0948(16) 0.6176(16) 0.4406(8) 0.077(5) Uani 1 1 d . .
H1A H 0.1365 0.5542 0.4443 0.116 Uiso 1 1 calc R U
H1B H 0.0255 0.6109 0.4624 0.116 Uiso 1 1 calc R U
H1C H 0.1371 0.6741 0.4577 0.116 Uiso 1 1 calc R U
C2 C -0.004(2) 0.770(3) 0.3569(13) 0.161(16) Uani 1 1 d . .
H2A H 0.0142 0.8095 0.3931 0.242 Uiso 1 1 calc R U
H2B H -0.0831 0.7597 0.3550 0.242 Uiso 1 1 calc R U
H2C H 0.0203 0.8077 0.3212 0.242 Uiso 1 1 calc R U
C3 C -0.017(2) 0.545(3) 0.3270(13) 0.18(2) Uani 1 1 d . .
H3A H 0.0200 0.5160 0.2919 0.273 Uiso 1 1 calc R U
H3B H -0.0874 0.5743 0.3144 0.273 Uiso 1 1 calc R U
H3C H -0.0304 0.4913 0.3568 0.273 Uiso 1 1 calc R U
C4 C 0.3088(17) 0.3300(11) 0.3608(8) 0.071(5) Uani 1 1 d . .
C5 C 0.3070(10) 0.8669(8) 0.3214(5) 0.033(2) Uani 1 1 d . .
C6 C 0.2938(10) 0.9693(10) 0.3179(6) 0.045(3) Uani 1 1 d . .
H6 H 0.2914 1.0091 0.3536 0.054 Uiso 1 1 calc R U
C7 C 0.2835(10) 1.0167(8) 0.2615(6) 0.036(3) Uani 1 1 d . .
H7 H 0.2740 1.0885 0.2591 0.043 Uiso 1 1 calc R U
C8 C 0.2872(10) 0.9605(10) 0.2111(6) 0.042(3) Uani 1 1 d . .
H8 H 0.2817 0.9923 0.1728 0.051 Uiso 1 1 calc R U
C9 C 0.2992(8) 0.8542(8) 0.2153(5) 0.033(2) Uani 1 1 d . .
C10 C 0.3130(12) 0.7841(9) 0.1617(5) 0.038(2) Uani 1 1 d . .
H10A H 0.3916 0.7799 0.1514 0.046 Uiso 1 1 calc R U
H10B H 0.2743 0.8139 0.1267 0.046 Uiso 1 1 calc R U
C11 C 0.3183(11) 0.8088(8) 0.3795(5) 0.037(2) Uani 1 1 d . .
H11A H 0.2451 0.7894 0.3945 0.044 Uiso 1 1 calc R U
H11B H 0.3536 0.8526 0.4102 0.044 Uiso 1 1 calc R U
C12 C 0.5046(10) 0.7522(9) 0.3645(5) 0.039(3) Uani 1 1 d . .
H99D H 0.5109 0.7949 0.3279 0.047 Uiso 1 1 calc R U
H99E H 0.5201 0.7966 0.3996 0.047 Uiso 1 1 calc R U
C13 C 0.5909(13) 0.6706(13) 0.3619(8) 0.061(4) Uani 1 1 d . .
H13A H 0.5958 0.6364 0.4010 0.092 Uiso 1 1 calc R U
H13B H 0.6616 0.7016 0.3521 0.092 Uiso 1 1 calc R U
H13C H 0.5716 0.6207 0.3308 0.092 Uiso 1 1 calc R U
C14 C 0.3764(12) 0.6422(9) 0.4211(5) 0.043(3) Uani 1 1 d . .
H14A H 0.4232 0.5823 0.4128 0.052 Uiso 1 1 calc R U
H14B H 0.2999 0.6177 0.4226 0.052 Uiso 1 1 calc R U
C15 C 0.4061(15) 0.6830(11) 0.4833(6) 0.057(4) Uani 1 1 d . .
H99A H 0.4847 0.6972 0.4849 0.086 Uiso 1 1 calc R U
H99B H 0.3875 0.6320 0.5139 0.086 Uiso 1 1 calc R U
H99C H 0.3653 0.7459 0.4911 0.086 Uiso 1 1 calc R U
C16 C 0.3376(13) 0.5744(10) 0.1174(5) 0.049(3) Uani 1 1 d . .
C17 C 0.2748(16) 0.4737(12) 0.1069(7) 0.068(4) Uani 1 1 d . .
H17A H 0.3187 0.4282 0.0817 0.101 Uiso 1 1 calc R U
H17B H 0.2053 0.4884 0.0867 0.101 Uiso 1 1 calc R U
H17C H 0.2604 0.4408 0.1457 0.101 Uiso 1 1 calc R U
C18 C 0.3487(17) 0.6345(14) 0.0559(7) 0.075(5) Uani 1 1 d . .
H18A H 0.3807 0.7017 0.0635 0.113 Uiso 1 1 calc R U
H18B H 0.2763 0.6427 0.0377 0.113 Uiso 1 1 calc R U
H18C H 0.3959 0.5961 0.0284 0.113 Uiso 1 1 calc R U
C19 C 0.4505(12) 0.5531(12) 0.1395(6) 0.055(4) Uani 1 1 d . .
H19A H 0.4466 0.5143 0.1771 0.082 Uiso 1 1 calc R U
H19B H 0.4886 0.6177 0.1467 0.082 Uiso 1 1 calc R U
H19C H 0.4903 0.5135 0.1092 0.082 Uiso 1 1 calc R U
C20 C 0.1113(11) 0.6633(13) 0.1590(7) 0.060(4) Uani 1 1 d . .
C21 C 0.0873(17) 0.6825(17) 0.0903(8) 0.080(6) Uani 1 1 d . .
H21A H 0.0097 0.6985 0.0849 0.120 Uiso 1 1 calc R U
H21B H 0.1056 0.6211 0.0672 0.120 Uiso 1 1 calc R U
H21C H 0.1318 0.7397 0.0760 0.120 Uiso 1 1 calc R U
C22 C 0.0679(13) 0.7548(13) 0.1942(8) 0.063(4) Uani 1 1 d . .
H22A H 0.0979 0.8178 0.1771 0.094 Uiso 1 1 calc R U
H22B H 0.0901 0.7490 0.2364 0.094 Uiso 1 1 calc R U
H22C H -0.0120 0.7564 0.1916 0.094 Uiso 1 1 calc R U
C23 C 0.0573(15) 0.5650(15) 0.1784(9) 0.074(5) Uani 1 1 d . .
H23A H 0.0746 0.5515 0.2208 0.112 Uiso 1 1 calc R U
H23B H 0.0843 0.5087 0.1535 0.112 Uiso 1 1 calc R U
H23C H -0.0221 0.5710 0.1737 0.112 Uiso 1 1 calc R U
C24 C 0.6596(14) 0.4488(15) 0.5135(7) 0.068(4) Uani 1 1 d . .

loop_
_atom_site_aniso_label
_atom_site_aniso_U_11
_atom_site_aniso_U_22
_atom_site_aniso_U_33
_atom_site_aniso_U_23
_atom_site_aniso_U_13
_atom_site_aniso_U_12
Re1 0.0309(3) 0.0154(3) 0.0338(3) -0.00105(17) 0.00038(18) 0.0007(2)
S1 0.082(3) 0.0176(13) 0.0536(17) -0.0039(12) 0.0010(18) 0.0040(15)
S2 0.076(3) 0.081(3) 0.0491(18) 0.0060(18) -0.0186(17) -0.040(2)
P1 0.0400(15) 0.0251(13) 0.0408(14) -0.0025(13) -0.0059(11) -0.0007(14)
Si1 0.0399(19) 0.067(3) 0.059(2) -0.005(2) 0.0093(15) -0.004(2)
F1 0.33(3) 0.030(5) 0.109(9) 0.010(6) 0.016(14) -0.040(10)
F2 0.158(13) 0.099(9) 0.095(8) 0.039(8) -0.039(8) -0.024(10)
F3 0.150(13) 0.106(10) 0.146(12) 0.035(10) 0.092(11) 0.012(10)
F4 0.096(9) 0.150(14) 0.134(11) -0.013(10) -0.030(8) -0.059(10)
F5 0.145(13) 0.106(11) 0.167(14) 0.067(10) 0.025(10) -0.036(12)
F6 0.082(9) 0.28(3) 0.160(15) -0.109(17) 0.030(9) -0.035(12)
O1 0.033(4) 0.032(4) 0.055(4) -0.005(4) -0.006(3) 0.003(4)
O2 0.039(4) 0.022(3) 0.049(4) 0.001(3) 0.004(3) -0.009(4)
O3 0.092(8) 0.016(4) 0.052(5) -0.001(3) 0.001(5) 0.008(5)
O4 0.113(11) 0.082(10) 0.111(10) 0.004(8) 0.042(9) 0.055(9)
O5 0.186(19) 0.086(11) 0.100(10) 0.016(8) -0.060(12) -0.062(12)
O6 0.146(16) 0.28(3) 0.069(9) -0.082(13) 0.033(9) -0.135(18)
O7 0.068(7) 0.080(8) 0.074(7) -0.033(6) -0.017(5) 0.014(6)
O8 0.21(2) 0.110(14) 0.29(3) 0.130(18) -0.18(2) -0.092(16)
N1 0.026(4) 0.013(4) 0.043(5) 0.002(3) 0.002(4) -0.003(3)
N2 0.041(6) 0.019(4) 0.028(4) 0.001(3) -0.002(4) 0.005(4)
C1 0.077(12) 0.091(13) 0.063(10) 0.020(9) 0.036(9) 0.002(10)
C2 0.16(3) 0.22(3) 0.109(18) 0.04(2) 0.043(17) 0.16(3)
C3 0.14(2) 0.28(4) 0.13(2) -0.09(3) 0.068(19) -0.16(3)
C4 0.097(13) 0.032(7) 0.083(11) -0.001(7) 0.001(10) -0.002(9)
C5 0.035(6) 0.014(5) 0.051(6) 0.000(4) 0.003(5) 0.002(4)
C6 0.047(8) 0.025(6) 0.061(8) -0.013(6) 0.002(5) 0.008(5)
C7 0.040(7) 0.013(5) 0.055(7) 0.003(5) 0.005(5) -0.005(4)
C8 0.049(7) 0.029(6) 0.049(7) 0.018(6) 0.002(5) 0.004(5)
C9 0.031(5) 0.016(5) 0.051(6) -0.008(5) -0.004(4) -0.003(4)
C10 0.050(7) 0.033(6) 0.032(5) -0.002(5) 0.003(5) 0.000(6)
C11 0.046(6) 0.025(5) 0.040(6) 0.001(4) 0.003(5) 0.007(5)
C12 0.039(6) 0.042(7) 0.037(6) 0.000(5) -0.008(4) -0.011(5)
C13 0.052(8) 0.062(10) 0.069(9) -0.002(8) -0.009(7) 0.007(8)
C14 0.070(8) 0.021(5) 0.038(6) 0.006(5) -0.001(5) -0.003(6)
C15 0.090(11) 0.043(7) 0.040(7) 0.005(6) -0.002(7) -0.004(7)
C16 0.076(10) 0.036(6) 0.036(6) -0.011(5) 0.001(6) 0.009(7)
C17 0.100(13) 0.043(8) 0.060(9) -0.007(7) -0.014(8) -0.013(9)
C18 0.108(14) 0.074(12) 0.044(7) 0.000(7) -0.007(8) 0.029(11)
C19 0.065(9) 0.058(9) 0.040(7) -0.013(6) 0.011(6) 0.022(8)
C20 0.044(7) 0.058(9) 0.077(9) 0.006(9) -0.024(7) -0.005(7)
C21 0.074(11) 0.100(15) 0.066(10) 0.016(10) -0.028(8) 0.002(11)
C22 0.047(9) 0.066(10) 0.075(10) 0.014(8) -0.017(7) 0.010(7)
C23 0.054(10) 0.085(13) 0.085(12) -0.002(9) -0.012(8) -0.023(9)
C24 0.065(11) 0.079(12) 0.060(9) 0.010(8) -0.006(7) 0.001(9)

loop_
_atom_type_symbol
_atom_type_description
_atom_type_scat_dispersion_real
_atom_type_scat_dispersion_imag
_atom_type_scat_source
C C 0.0181 0.0091 'International Tables Vol C Tables 4.2.6.8 and 6.1.1.4'
H H 0.0000 0.0000 'International Tables Vol C Tables 4.2.6.8 and 6.1.1.4'
N N 0.0311 0.0180 'International Tables Vol C Tables 4.2.6.8 and 6.1.1.4'
O O 0.0492 0.0322 'International Tables Vol C Tables 4.2.6.8 and 6.1.1.4'
F F 0.0727 0.0534 'International Tables Vol C Tables 4.2.6.8 and 6.1.1.4'
Si Si 0.2541 0.3302 'International Tables Vol C Tables 4.2.6.8 and 6.1.1.4'
P P 0.2955 0.4335 'International Tables Vol C Tables 4.2.6.8 and 6.1.1.4'
S S 0.3331 0.5567 'International Tables Vol C Tables 4.2.6.8 and 6.1.1.4'
Re Re -5.2083 5.8923 'International Tables Vol C Tables 4.2.6.8 and 6.1.1.4'

loop_
_geom_angle_atom_site_label_1
_geom_angle_atom_site_label_2
_geom_angle_atom_site_label_3
_geom_angle
O1 Re1 O2 174.2(3)
O1 Re1 N1 92.8(4)
O2 Re1 N1 88.9(3)
O1 Re1 O3 92.4(4)
O2 Re1 O3 84.9(4)
N1 Re1 O3 168.6(3)
O1 Re1 N2 89.1(4)
O2 Re1 N2 85.7(3)
N1 Re1 N2 79.2(3)
O3 Re1 N2 90.8(3)
O1 Re1 P1 85.8(3)
O2 Re1 P1 100.0(2)
N1 Re1 P1 80.8(3)
O3 Re1 P1 109.7(3)
N2 Re1 P1 159.0(2)
O5 S1 O4 118.1(12)
O5 S1 O3 113.2(10)
O4 S1 O3 114.0(9)
O5 S1 C4 104.5(10)
O4 S1 C4 105.7(9)
O3 S1 C4 98.5(6)
O6 S2 O7 118.0(12)
O6 S2 O8 114.3(18)
O7 S2 O8 112.1(10)
O6 S2 C24 102.6(9)
O7 S2 C24 106.8(8)
O8 S2 C24 100.6(13)
C10 P1 C20 105.0(7)
C10 P1 C16 103.8(6)
C20 P1 C16 112.8(7)
C10 P1 Re1 93.0(4)
C20 P1 Re1 117.9(5)
C16 P1 Re1 119.7(4)
O2 Si1 C3 109.4(9)
O2 Si1 C1 111.2(7)
C3 Si1 C1 111.4(14)
O2 Si1 C2 107.4(11)
C3 Si1 C2 111.0(18)
C1 Si1 C2 106.3(11)
Si1 O2 Re1 173.7(5)
S1 O3 Re1 139.5(6)
C9 N1 C5 121.6(9)
C9 N1 Re1 123.9(7)
C5 N1 Re1 114.4(6)
C14 N2 C11 111.1(9)
C14 N2 C12 109.9(9)
C11 N2 C12 105.2(9)
C14 N2 Re1 114.8(7)
C11 N2 Re1 102.3(6)
C12 N2 Re1 112.9(6)
Si1 C1 H1A 109.5
Si1 C1 H1B 109.5
H1A C1 H1B 109.5
Si1 C1 H1C 109.5
H1A C1 H1C 109.5
H1B C1 H1C 109.5
Si1 C2 H2A 109.5
Si1 C2 H2B 109.5
H2A C2 H2B 109.5
Si1 C2 H2C 109.5
H2A C2 H2C 109.5
H2B C2 H2C 109.5
Si1 C3 H3A 109.5
Si1 C3 H3B 109.5
H3A C3 H3B 109.5
Si1 C3 H3C 109.5
H3A C3 H3C 109.5
H3B C3 H3C 109.5
F3 C4 F2 107.9(17)
F3 C4 F1 109(2)
F2 C4 F1 107.5(18)
F3 C4 S1 112.9(13)
F2 C4 S1 109.6(13)
F1 C4 S1 109.8(13)
C6 C5 N1 118.8(11)
C6 C5 C11 124.2(11)
N1 C5 C11 116.9(9)
C5 C6 C7 120.1(11)
C5 C6 H6 119.9
C7 C6 H6 119.9
C8 C7 C6 119.9(10)
C8 C7 H7 120.1
C6 C7 H7 120.1
C7 C8 C9 119.5(11)
C7 C8 H8 120.3
C9 C8 H8 120.3
N1 C9 C8 119.9(10)
N1 C9 C10 115.9(9)
C8 C9 C10 124.1(11)
C9 C10 P1 113.4(8)
C9 C10 H10A 108.9
P1 C10 H10A 108.9
C9 C10 H10B 108.9
P1 C10 H10B 108.9
H10A C10 H10B 107.7
C5 C11 N2 109.8(9)
C5 C11 H11A 109.7
N2 C11 H11A 109.7
C5 C11 H11B 109.7
N2 C11 H11B 109.7
H11A C11 H11B 108.2
C13 C12 N2 115.6(11)
C13 C12 H99D 108.4
N2 C12 H99D 108.4
C13 C12 H99E 108.4
N2 C12 H99E 108.4
H99D C12 H99E 107.4
C12 C13 H13A 109.5
C12 C13 H13B 109.5
H13A C13 H13B 109.5
C12 C13 H13C 109.5
H13A C13 H13C 109.5
H13B C13 H13C 109.5
N2 C14 C15 117.1(10)
N2 C14 H14A 108.0
C15 C14 H14A 108.0
N2 C14 H14B 108.0
C15 C14 H14B 108.0
H14A C14 H14B 107.3
C14 C15 H99A 109.5
C14 C15 H99B 109.5
H99A C15 H99B 109.5
C14 C15 H99C 109.5
H99A C15 H99C 109.5
H99B C15 H99C 109.5
C19 C16 C17 110.5(12)
C19 C16 C18 107.3(13)
C17 C16 C18 109.7(12)
C19 C16 P1 109.8(8)
C17 C16 P1 109.4(11)
C18 C16 P1 110.0(10)
C16 C17 H17A 109.5
C16 C17 H17B 109.5
H17A C17 H17B 109.5
C16 C17 H17C 109.5
H17A C17 H17C 109.5
H17B C17 H17C 109.5
C16 C18 H18A 109.5
C16 C18 H18B 109.5
H18A C18 H18B 109.5
C16 C18 H18C 109.5
H18A C18 H18C 109.5
H18B C18 H18C 109.5
C16 C19 H19A 109.5
C16 C19 H19B 109.5
H19A C19 H19B 109.5
C16 C19 H19C 109.5
H19A C19 H19C 109.5
H19B C19 H19C 109.5
C23 C20 C22 111.8(15)
C23 C20 C21 109.4(14)
C22 C20 C21 107.8(14)
C23 C20 P1 109.1(11)
C22 C20 P1 106.8(10)
C21 C20 P1 111.9(12)
C20 C21 H21A 109.5
C20 C21 H21B 109.5
H21A C21 H21B 109.5
C20 C21 H21C 109.5
H21A C21 H21C 109.5
H21B C21 H21C 109.5
C20 C22 H22A 109.5
C20 C22 H22B 109.5
H22A C22 H22B 109.5
C20 C22 H22C 109.5
H22A C22 H22C 109.5
H22B C22 H22C 109.5
C20 C23 H23A 109.5
C20 C23 H23B 109.5
H23A C23 H23B 109.5
C20 C23 H23C 109.5
H23A C23 H23C 109.5
H23B C23 H23C 109.5
F4 C24 F6 111.2(18)
F4 C24 F5 105.6(18)
F6 C24 F5 105.3(19)
F4 C24 S2 112.7(13)
F6 C24 S2 111.0(15)
F5 C24 S2 110.6(14)

loop_
_geom_bond_atom_site_label_1
_geom_bond_atom_site_label_2
_geom_bond_distance
Re1 O1 1.691(8)
Re1 O2 1.895(7)
Re1 N1 2.063(8)
Re1 O3 2.142(8)
Re1 N2 2.247(9)
Re1 P1 2.484(3)
S1 O5 1.374(17)
S1 O4 1.400(14)
S1 O3 1.447(8)
S1 C4 1.833(18)
S2 O6 1.377(16)
S2 O7 1.400(12)
S2 O8 1.41(2)
S2 C24 1.807(18)
P1 C10 1.827(12)
P1 C20 1.871(14)
P1 C16 1.904(13)
Si1 O2 1.675(8)
Si1 C3 1.81(2)
Si1 C1 1.858(18)
Si1 C2 1.87(2)
F1 C4 1.309(18)
F2 C4 1.30(2)
F3 C4 1.26(2)
F4 C24 1.28(2)
F5 C24 1.29(2)
F6 C24 1.28(2)
N1 C9 1.326(14)
N1 C5 1.383(14)
N2 C14 1.490(14)
N2 C11 1.513(14)
N2 C12 1.533(15)
C1 H1A 0.9800
C1 H1B 0.9800
C1 H1C 0.9800
C2 H2A 0.9800
C2 H2B 0.9800
C2 H2C 0.9800
C3 H3A 0.9800
C3 H3B 0.9800
C3 H3C 0.9800
C5 C6 1.355(17)
C5 C11 1.504(16)
C6 C7 1.404(19)
C6 H6 0.9500
C7 C8 1.343(18)
C7 H7 0.9500
C8 C9 1.404(17)
C8 H8 0.9500
C9 C10 1.515(15)
C10 H10A 0.9900
C10 H10B 0.9900
C11 H11A 0.9900
C11 H11B 0.9900
C12 C13 1.50(2)
C12 H99D 0.9900
C12 H99E 0.9900
C13 H13A 0.9800
C13 H13B 0.9800
C13 H13C 0.9800
C14 C15 1.526(18)
C14 H14A 0.9900
C14 H14B 0.9900
C15 H99A 0.9800
C15 H99B 0.9800
C15 H99C 0.9800
C16 C19 1.49(2)
C16 C17 1.55(2)
C16 C18 1.58(2)
C17 H17A 0.9800
C17 H17B 0.9800
C17 H17C 0.9800
C18 H18A 0.9800
C18 H18B 0.9800
C18 H18C 0.9800
C19 H19A 0.9800
C19 H19B 0.9800
C19 H19C 0.9800
C20 C23 1.51(2)
C20 C22 1.53(2)
C20 C21 1.57(2)
C21 H21A 0.9800
C21 H21B 0.9800
C21 H21C 0.9800
C22 H22A 0.9800
C22 H22B 0.9800
C22 H22C 0.9800
C23 H23A 0.9800
C23 H23B 0.9800
C23 H23C 0.9800

loop_
_geom_torsion_atom_site_label_1
_geom_torsion_atom_site_label_2
_geom_torsion_atom_site_label_3
_geom_torsion_atom_site_label_4
_geom_torsion
O5 S1 O3 Re1 -54.1(15)
O4 S1 O3 Re1 84.7(14)
C4 S1 O3 Re1 -163.9(12)
O5 S1 C4 F3 -61.1(18)
O4 S1 C4 F3 173.6(16)
O3 S1 C4 F3 55.7(17)
O5 S1 C4 F2 178.7(15)
O4 S1 C4 F2 53.4(16)
O3 S1 C4 F2 -64.5(14)
O5 S1 C4 F1 61(2)
O4 S1 C4 F1 -64.4(19)
O3 S1 C4 F1 177.7(17)
C9 N1 C5 C6 6.0(16)
Re1 N1 C5 C6 -178.1(9)
C9 N1 C5 C11 -177.3(11)
Re1 N1 C5 C11 -1.4(12)
N1 C5 C6 C7 -3.3(18)
C11 C5 C6 C7 -179.8(12)
C5 C6 C7 C8 -0.2(19)
C6 C7 C8 C9 1.2(19)
C5 N1 C9 C8 -5.1(15)
Re1 N1 C9 C8 179.4(8)
C5 N1 C9 C10 171.7(11)
Re1 N1 C9 C10 -3.7(13)
C7 C8 C9 N1 1.4(17)
C7 C8 C9 C10 -175.2(12)
N1 C9 C10 P1 31.7(13)
C8 C9 C10 P1 -151.6(10)
C20 P1 C10 C9 83.6(10)
C16 P1 C10 C9 -157.8(9)
Re1 P1 C10 C9 -36.3(9)
C6 C5 C11 N2 -151.0(12)
N1 C5 C11 N2 32.5(14)
C14 N2 C11 C5 -165.7(10)
C12 N2 C11 C5 75.4(11)
Re1 N2 C11 C5 -42.7(10)
C14 N2 C12 C13 53.2(13)
C11 N2 C12 C13 172.9(11)
Re1 N2 C12 C13 -76.3(11)
C11 N2 C14 C15 -56.9(16)
C12 N2 C14 C15 59.1(15)
Re1 N2 C14 C15 -172.4(11)
C10 P1 C20 C23 -170.7(11)
C16 P1 C20 C23 77.0(13)
Re1 P1 C20 C23 -69.0(13)
C10 P1 C20 C22 -49.7(12)
C16 P1 C20 C22 -162.0(10)
Re1 P1 C20 C22 52.0(12)
C10 P1 C20 C21 68.1(14)
C16 P1 C20 C21 -44.2(15)
Re1 P1 C20 C21 169.8(11)
O6 S2 C24 F4 -54(2)
O7 S2 C24 F4 -178.3(14)
O8 S2 C24 F4 64.6(19)
O6 S2 C24 F6 -179(2)
O7 S2 C24 F6 56.2(18)
O8 S2 C24 F6 -61(2)
O6 S2 C24 F5 64.4(19)
O7 S2 C24 F5 -60.4(16)
O8 S2 C24 F5 -177.5(17)
